data_2229709
loop_
_publ_author_name
'Li, Chunyan'

_publ_section_title
;
 Bis{2-[(2-furylmethyl)iminomethyl]-5-methoxyphenolato-\k^2^<i>N</i>,<i>O</i>}zinc(II)
;
_journal_coeditor_code IS2670
_journal_issue 4
_journal_name_full 'Acta Crystallographica Section E'
_journal_page_first m512
_journal_paper_doi 10.1107/S1600536811011536
_journal_volume 67
_journal_year 2011
_chemical_formula_iupac '[Zn (C13 H12 N O3)2]'
_chemical_formula_moiety 'C26 H24 N2 O6 Zn'
_chemical_formula_sum 'C26 H24 N2 O6 Zn'
_chemical_formula_weight 525.84
_chemical_name_systematic Bis{2-[(2-furylmethyl)iminomethyl]-5-methoxyphenolato-\k^2^<i>N</i>,<i>O</i>}zinc(II)
_space_group_IT_number 15
_symmetry_cell_setting monoclinic
_symmetry_space_group_name_Hall '-C 2yc'
_symmetry_space_group_name_H-M 'C 1 2/c 1'
_atom_sites_solution_hydrogens geom
_atom_sites_solution_primary direct
_atom_sites_solution_secondary difmap
_audit_creation_method SHELXL-97
_cell_angle_alpha 90.00
_cell_angle_beta 119.507(2)
_cell_angle_gamma 90.00
_cell_formula_units_Z 4
_cell_length_a 27.210(4)
_cell_length_b 5.2244(7)
_cell_length_c 19.007(3)
_cell_measurement_reflns_used 2246
_cell_measurement_temperature 298(2)
_cell_measurement_theta_max 23.72
_cell_measurement_theta_min 2.46
_cell_volume 2351.5(6)
_computing_cell_refinement 'SAINT (Bruker, 2000)'
_computing_data_collection 'SMART (Bruker, 2000)'
_computing_data_reduction 'SAINT (Bruker, 2000'
_computing_molecular_graphics 'SHELXTL (Sheldrick, 2008)'
_computing_publication_material 'SHELXTL (Sheldrick, 2008)'
_computing_structure_refinement 'SHELXTL (Sheldrick, 2008)'
_computing_structure_solution 'SHELXTL (Sheldrick, 2008)'
_diffrn_ambient_temperature 298(2)
_diffrn_measured_fraction_theta_full 0.995
_diffrn_measured_fraction_theta_max 0.995
_diffrn_measurement_device_type 'Bruker SMART CCD area detector'
_diffrn_measurement_method '\f and \w scans'
_diffrn_radiation_monochromator graphite
_diffrn_radiation_source 'fine-focus sealed tube'
_diffrn_radiation_type MoK\a
_diffrn_radiation_wavelength 0.71073
_diffrn_reflns_av_R_equivalents 0.0263
_diffrn_reflns_av_sigmaI/netI 0.0291
_diffrn_reflns_limit_h_max 33
_diffrn_reflns_limit_h_min -33
_diffrn_reflns_limit_k_max 6
_diffrn_reflns_limit_k_min -6
_diffrn_reflns_limit_l_max 20
_diffrn_reflns_limit_l_min -23
_diffrn_reflns_number 6855
_diffrn_reflns_theta_full 25.99
_diffrn_reflns_theta_max 25.99
_diffrn_reflns_theta_min 2.20
_exptl_absorpt_coefficient_mu 1.090
_exptl_absorpt_correction_T_max 0.8713
_exptl_absorpt_correction_T_min 0.7218
_exptl_absorpt_correction_type multi-scan
_exptl_absorpt_process_details '(<i>SADABS</i>; Bruker, 2000)'
_exptl_crystal_colour yellow
_exptl_crystal_density_diffrn 1.485
_exptl_crystal_density_method 'not measured'
_exptl_crystal_description block
_exptl_crystal_F_000 1088
_exptl_crystal_size_max 0.32
_exptl_crystal_size_mid 0.20
_exptl_crystal_size_min 0.13
_refine_diff_density_max 0.643
_refine_diff_density_min -0.311
_refine_ls_extinction_method none
_refine_ls_goodness_of_fit_ref 1.008
_refine_ls_hydrogen_treatment constr
_refine_ls_matrix_type full
_refine_ls_number_parameters 160
_refine_ls_number_reflns 2303
_refine_ls_number_restraints 1
_refine_ls_restrained_S_all 1.272
_refine_ls_R_factor_all 0.0545
_refine_ls_R_factor_gt 0.0490
_refine_ls_shift/su_max 0.000
_refine_ls_shift/su_mean 0.000
_refine_ls_structure_factor_coef Fsqd
_refine_ls_weighting_details 'calc w=1/[\s^2^(Fo^2^)+(0.0784P)^2^+2.4971P] where P=(Fo^2^+2Fc^2^)/3'
_refine_ls_weighting_scheme calc
_refine_ls_wR_factor_gt 0.1239
_refine_ls_wR_factor_ref 0.1276
_reflns_number_gt 2062
_reflns_number_total 2303
_reflns_threshold_expression >2sigma(I)
_cod_data_source_file is2670.cif
_cod_data_source_block I
_cod_original_cell_volume 2351.5(5)
_cod_original_sg_symbol_H-M 'C 2/c'
_cod_database_code 2229709
_cod_database_fobs_code 2229709

loop_
_symmetry_equiv_pos_as_xyz
'x, y, z'
'-x, y, -z+1/2'
'x+1/2, y+1/2, z'
'-x+1/2, y+1/2, -z+1/2'
'-x, -y, -z'
'x, -y, z-1/2'
'-x+1/2, -y+1/2, -z'
'x+1/2, -y+1/2, z-1/2'

loop_
_atom_site_type_symbol
_atom_site_label
_atom_site_fract_x
_atom_site_fract_y
_atom_site_fract_z
_atom_site_U_iso_or_equiv
_atom_site_adp_type
_atom_site_calc_flag
_atom_site_refinement_flags
_atom_site_occupancy
_atom_site_disorder_assembly
_atom_site_disorder_group
Zn Zn1 0.0000 0.78566(12) 0.2500 0.0427(3) Uani d S 1 . .
N N1 0.02638(12) 0.5960(6) 0.18435(18) 0.0394(7) Uani d . 1 . .
O O1 0.06578(11) 0.9989(6) 0.30670(18) 0.0549(7) Uani d . 1 . .
O O2 0.24426(12) 1.3537(7) 0.3745(2) 0.0665(9) Uani d . 1 . .
O O3 -0.03914(17) 0.7542(6) 0.0242(2) 0.0729(10) Uani d . 1 . .
C C1 0.11535(15) 0.8329(7) 0.2413(2) 0.0403(8) Uani d . 1 . .
C C2 0.10942(14) 1.0010(7) 0.2954(2) 0.0402(8) Uani d . 1 . .
C C3 0.15270(16) 1.1795(8) 0.3399(3) 0.0465(9) Uani d . 1 . .
H H3 0.1490 1.2918 0.3750 0.056 Uiso calc R 1 . .
C C4 0.20061(16) 1.1895(8) 0.3319(3) 0.0489(9) Uani d . 1 . .
C C5 0.20638(16) 1.0283(9) 0.2781(3) 0.0550(10) Uani d . 1 . .
H H5 0.2382 1.0385 0.2720 0.066 Uiso calc R 1 . .
C C6 0.16505(16) 0.8560(9) 0.2348(3) 0.0505(10) Uani d . 1 . .
H H6 0.1694 0.7483 0.1993 0.061 Uiso calc R 1 . .
C C7 0.2397(2) 1.5304(9) 0.4279(3) 0.0675(13) Uani d . 1 . .
H H7A 0.2080 1.6411 0.3976 0.101 Uiso calc R 1 . .
H H7B 0.2736 1.6309 0.4545 0.101 Uiso calc R 1 . .
H H7C 0.2345 1.4386 0.4675 0.101 Uiso calc R 1 . .
C C8 0.07515(15) 0.6467(7) 0.1911(2) 0.0417(8) Uani d . 1 . .
H H8 0.0851 0.5491 0.1591 0.050 Uiso calc R 1 . .
C C9 -0.00946(17) 0.4112(8) 0.1224(2) 0.0508(9) Uani d . 1 . .
H H9A -0.0260 0.2943 0.1446 0.061 Uiso calc R 1 . .
H H9B 0.0134 0.3118 0.1061 0.061 Uiso calc R 1 . .
C C10 -0.05497(17) 0.5418(8) 0.0510(2) 0.0517(10) Uani d . 1 . .
C C11 -0.1095(2) 0.4911(15) 0.0025(3) 0.0929(17) Uani d U 1 . .
H H11 -0.1303 0.3563 0.0065 0.111 Uiso calc R 1 . .
C C12 -0.1294(3) 0.6947(16) -0.0583(4) 0.102(2) Uani d U 1 . .
H H12 -0.1661 0.7157 -0.1007 0.123 Uiso calc R 1 . .
C C13 -0.0861(3) 0.8419(15) -0.0423(3) 0.103(2) Uani d . 1 . .
H H13 -0.0874 0.9855 -0.0721 0.123 Uiso calc R 1 . .

loop_
_atom_site_aniso_label
_atom_site_aniso_U_11
_atom_site_aniso_U_22
_atom_site_aniso_U_33
_atom_site_aniso_U_12
_atom_site_aniso_U_13
_atom_site_aniso_U_23
Zn1 0.0333(4) 0.0510(4) 0.0525(4) 0.000 0.0278(3) 0.000
N1 0.0346(15) 0.0452(16) 0.0426(16) 0.0013(13) 0.0222(13) 0.0020(13)
O1 0.0396(15) 0.0674(18) 0.0709(18) -0.0102(13) 0.0372(14) -0.0200(15)
O2 0.0414(16) 0.070(2) 0.083(2) -0.0157(14) 0.0268(16) -0.0085(18)
O3 0.079(2) 0.070(2) 0.064(2) 0.0066(17) 0.0316(19) 0.0094(16)
C1 0.0326(18) 0.047(2) 0.045(2) 0.0031(15) 0.0226(16) 0.0047(16)
C2 0.0301(17) 0.0457(19) 0.047(2) 0.0029(14) 0.0205(15) 0.0023(16)
C3 0.038(2) 0.047(2) 0.054(2) -0.0002(16) 0.0232(18) -0.0007(17)
C4 0.0342(19) 0.052(2) 0.056(2) -0.0027(16) 0.0188(18) 0.0068(18)
C5 0.0336(19) 0.074(3) 0.066(3) 0.0003(18) 0.0304(19) 0.005(2)
C6 0.037(2) 0.065(3) 0.057(2) 0.0034(18) 0.0289(18) -0.002(2)
C7 0.059(3) 0.060(3) 0.068(3) -0.018(2) 0.019(2) -0.003(2)
C8 0.0398(19) 0.047(2) 0.044(2) 0.0051(15) 0.0252(17) 0.0000(16)
C9 0.052(2) 0.045(2) 0.060(2) -0.0084(18) 0.031(2) -0.0046(19)
C10 0.043(2) 0.065(3) 0.050(2) -0.0058(18) 0.0245(18) -0.014(2)
C11 0.050(3) 0.155(5) 0.079(3) -0.021(3) 0.036(3) -0.049(3)
C12 0.064(4) 0.167(7) 0.056(3) 0.042(4) 0.015(3) -0.015(3)
C13 0.119(6) 0.113(5) 0.055(3) 0.052(5) 0.027(4) 0.014(3)

loop_
_atom_type_symbol
_atom_type_description
_atom_type_scat_dispersion_real
_atom_type_scat_dispersion_imag
_atom_type_scat_source
C C 0.0033 0.0016 'International Tables Vol C Tables 4.2.6.8 and 6.1.1.4'
H H 0.0000 0.0000 'International Tables Vol C Tables 4.2.6.8 and 6.1.1.4'
N N 0.0061 0.0033 'International Tables Vol C Tables 4.2.6.8 and 6.1.1.4'
O O 0.0106 0.0060 'International Tables Vol C Tables 4.2.6.8 and 6.1.1.4'
Zn Zn 0.2839 1.4301 'International Tables Vol C Tables 4.2.6.8 and 6.1.1.4'

loop_
_geom_angle_atom_site_label_1
_geom_angle_atom_site_label_2
_geom_angle_atom_site_label_3
_geom_angle_site_symmetry_1
_geom_angle_site_symmetry_3
_geom_angle
_geom_angle_publ_flag
O1 Zn1 O1 2 . 109.27(18) ?
O1 Zn1 N1 2 . 117.49(12) ?
O1 Zn1 N1 . . 96.69(11) ?
O1 Zn1 N1 2 2 96.69(11) ?
O1 Zn1 N1 . 2 117.49(12) ?
N1 Zn1 N1 . 2 120.08(18) ?
C8 N1 C9 . . 117.3(3) ?
C8 N1 Zn1 . . 120.4(3) ?
C9 N1 Zn1 . . 122.1(2) ?
C2 O1 Zn1 . . 125.6(2) ?
C4 O2 C7 . . 118.4(3) ?
C13 O3 C10 . . 107.1(5) ?
C2 C1 C6 . . 117.5(3) ?
C2 C1 C8 . . 125.7(3) ?
C6 C1 C8 . . 116.7(3) ?
O1 C2 C3 . . 117.7(3) ?
O1 C2 C1 . . 123.4(3) ?
C3 C2 C1 . . 118.9(3) ?
C4 C3 C2 . . 120.8(4) ?
C4 C3 H3 . . 119.6 ?
C2 C3 H3 . . 119.6 ?
O2 C4 C3 . . 123.4(4) ?
O2 C4 C5 . . 115.9(4) ?
C3 C4 C5 . . 120.7(4) ?
C6 C5 C4 . . 119.2(3) ?
C6 C5 H5 . . 120.4 ?
C4 C5 H5 . . 120.4 ?
C5 C6 C1 . . 122.9(4) ?
C5 C6 H6 . . 118.6 ?
C1 C6 H6 . . 118.6 ?
O2 C7 H7A . . 109.5 ?
O2 C7 H7B . . 109.5 ?
H7A C7 H7B . . 109.5 ?
O2 C7 H7C . . 109.5 ?
H7A C7 H7C . . 109.5 ?
H7B C7 H7C . . 109.5 ?
N1 C8 C1 . . 128.1(3) ?
N1 C8 H8 . . 115.9 ?
C1 C8 H8 . . 115.9 ?
N1 C9 C10 . . 111.1(3) ?
N1 C9 H9A . . 109.4 ?
C10 C9 H9A . . 109.4 ?
N1 C9 H9B . . 109.4 ?
C10 C9 H9B . . 109.4 ?
H9A C9 H9B . . 108.0 ?
C11 C10 O3 . . 110.5(5) ?
C11 C10 C9 . . 133.4(5) ?
O3 C10 C9 . . 116.0(4) ?
C10 C11 C12 . . 104.7(6) ?
C10 C11 H11 . . 127.6 ?
C12 C11 H11 . . 127.6 ?
C13 C12 C11 . . 107.5(5) ?
C13 C12 H12 . . 126.2 ?
C11 C12 H12 . . 126.2 ?
C12 C13 O3 . . 110.1(7) ?
C12 C13 H13 . . 124.9 ?
O3 C13 H13 . . 124.9 ?

loop_
_geom_bond_atom_site_label_1
_geom_bond_atom_site_label_2
_geom_bond_site_symmetry_2
_geom_bond_distance
_geom_bond_publ_flag
Zn1 O1 2 1.925(3) ?
Zn1 O1 . 1.925(3) ?
Zn1 N1 . 1.984(3) ?
Zn1 N1 2 1.984(3) ?
N1 C8 . 1.296(4) ?
N1 C9 . 1.463(5) ?
O1 C2 . 1.306(4) ?
O2 C4 . 1.362(5) ?
O2 C7 . 1.422(6) ?
O3 C13 . 1.360(7) ?
O3 C10 . 1.375(5) ?
C1 C2 . 1.422(5) ?
C1 C6 . 1.422(5) ?
C1 C8 . 1.423(5) ?
C2 C3 . 1.411(5) ?
C3 C4 . 1.386(6) ?
C3 H3 . 0.9300 ?
C4 C5 . 1.391(6) ?
C5 C6 . 1.357(6) ?
C5 H5 . 0.9300 ?
C6 H6 . 0.9300 ?
C7 H7A . 0.9600 ?
C7 H7B . 0.9600 ?
C7 H7C . 0.9600 ?
C8 H8 . 0.9300 ?
C9 C10 . 1.479(6) ?
C9 H9A . 0.9700 ?
C9 H9B . 0.9700 ?
C10 C11 . 1.332(6) ?
C11 C12 . 1.465(10) ?
C11 H11 . 0.9300 ?
C12 C13 . 1.311(11) ?
C12 H12 . 0.9300 ?
C13 H13 . 0.9300 ?

loop_
_geom_hbond_atom_site_label_D
_geom_hbond_atom_site_label_H
_geom_hbond_atom_site_label_A
_geom_hbond_site_symmetry_A
_geom_hbond_distance_DH
_geom_hbond_distance_HA
_geom_hbond_distance_DA
_geom_hbond_angle_DHA
C9 H9A O1 2_545 0.97 2.32 3.292(6) 177
